data_7238973
loop_
_publ_author_name
'Xiao, Qing'
'Luo, Yong'
'Yan, Yujun'
'Ding, Qiuping'
'Wu, Jie'

_publ_section_title
;
 A palladium-catalyzed reaction of 2-alkynylbromobenzene with
 2-(2-alkynyl)benzenesulfonamide
;
_journal_issue 17
_journal_name_full 'RSC Advances'
_journal_page_first 5779
_journal_paper_doi 10.1039/c3ra40582f
_journal_volume 3
_journal_year 2013
_chemical_formula_sum 'C30 H23 N O2 S'
_chemical_formula_weight 461.55
_space_group_IT_number 14
_space_group_name_Hall '-P 2ybc'
_space_group_name_H-M_alt 'P 1 21/c 1'
_symmetry_cell_setting monoclinic
_symmetry_space_group_name_H-M 'P 1 21/c 1'
_atom_sites_solution_hydrogens geom
_atom_sites_solution_primary direct
_atom_sites_solution_secondary difmap
_audit_creation_method SHELXL-97
_cell_angle_alpha 90.00
_cell_angle_beta 109.855(7)
_cell_angle_gamma 90.00
_cell_formula_units_Z 4
_cell_length_a 12.023(8)
_cell_length_b 12.412(8)
_cell_length_c 16.806(11)
_cell_measurement_reflns_used Monoclinic
_cell_measurement_temperature 293(2)
_cell_measurement_theta_max 882
_cell_measurement_theta_min P2(1)/c
_cell_volume 2359(3)
_computing_cell_refinement 'Bruker SMART'
_computing_data_collection 'Bruker SMART'
_computing_data_reduction 'Bruker SHELXTL'
_computing_molecular_graphics 'Bruker SHELXTL'
_computing_publication_material 'Bruker SHELXTL'
_computing_structure_refinement 'SHELXL-97 (Sheldrick, 1997)'
_computing_structure_solution 'SHELXS-97 (Sheldrick, 1990)'
_diffrn_ambient_temperature 293(2)
_diffrn_measured_fraction_theta_full 1.000
_diffrn_measured_fraction_theta_max 1.000
_diffrn_measurement_device_type 'CCD area detector'
_diffrn_measurement_method 'phi and omega scans'
_diffrn_radiation_monochromator graphite
_diffrn_radiation_source 'fine-focus sealed tube'
_diffrn_radiation_type MoK\a
_diffrn_radiation_wavelength 0.71073
_diffrn_reflns_av_R_equivalents 0.0513
_diffrn_reflns_av_sigmaI/netI 0.0472
_diffrn_reflns_limit_h_max 14
_diffrn_reflns_limit_h_min -12
_diffrn_reflns_limit_k_max 15
_diffrn_reflns_limit_k_min -11
_diffrn_reflns_limit_l_max 19
_diffrn_reflns_limit_l_min -20
_diffrn_reflns_number 9941
_diffrn_reflns_theta_full 25.51
_diffrn_reflns_theta_max 25.51
_diffrn_reflns_theta_min 1.80
_exptl_absorpt_coefficient_mu 0.165
_exptl_absorpt_correction_T_max 0.9598
_exptl_absorpt_correction_T_min 0.9145
_exptl_absorpt_correction_type multi-scan
_exptl_absorpt_process_details sadabs
_exptl_crystal_colour orange
_exptl_crystal_density_diffrn 1.300
_exptl_crystal_density_method 'not measured'
_exptl_crystal_description polyhedral
_exptl_crystal_F_000 968
_exptl_crystal_size_max 0.55
_exptl_crystal_size_mid 0.54
_exptl_crystal_size_min 0.25
_refine_diff_density_max 0.308
_refine_diff_density_min -0.421
_refine_diff_density_rms 0.089
_refine_ls_extinction_coef 0.043(3)
_refine_ls_extinction_expression Fc^*^=kFc[1+0.001xFc^2^\l^3^/sin(2\q)]^-1/4^
_refine_ls_extinction_method SHELXL
_refine_ls_goodness_of_fit_ref 1.065
_refine_ls_hydrogen_treatment constr
_refine_ls_matrix_type full
_refine_ls_number_parameters 310
_refine_ls_number_reflns 4400
_refine_ls_number_restraints 0
_refine_ls_restrained_S_all 1.065
_refine_ls_R_factor_all 0.0623
_refine_ls_R_factor_gt 0.0498
_refine_ls_shift/su_max 0.002
_refine_ls_shift/su_mean 0.000
_refine_ls_structure_factor_coef Fsqd
_refine_ls_weighting_details 'calc w=1/[\s^2^(Fo^2^)+(0.0800P)^2^+0.0967P] where P=(Fo^2^+2Fc^2^)/3'
_refine_ls_weighting_scheme calc
_refine_ls_wR_factor_gt 0.1251
_refine_ls_wR_factor_ref 0.1336
_reflns_number_gt 3458
_reflns_number_total 4400
_reflns_threshold_expression >2sigma(I)
_cod_data_source_file c3ra40582f.txt
_cod_data_source_block a20423a
_cod_depositor_comments
;
The following automatic conversions were performed:

data item '_symmetry_cell_setting' value 'Monoclinic' was changed to
'monoclinic' in accordance with the
/home/saulius/struct/COD-crude-data/automatic-downloads/DataCite-retrospective/RSC/depositions/lib/dictionaries/cif_core.dic
dictionary named 'cif_core.dic' version 2.4.2 last updated on
2011-04-26.

Automatic conversion script
Id: cif_fix_values 6909 2019-04-08 15:41:33Z antanas 
;
_cod_original_sg_symbol_H-M P2(1)/c
_cod_database_code 7238973

loop_
_symmetry_equiv_pos_as_xyz
'x, y, z'
'-x, y+1/2, -z+1/2'
'-x, -y, -z'
'x, -y-1/2, z-1/2'

loop_
_atom_site_label
_atom_site_type_symbol
_atom_site_fract_x
_atom_site_fract_y
_atom_site_fract_z
_atom_site_U_iso_or_equiv
_atom_site_adp_type
_atom_site_occupancy
_atom_site_symmetry_multiplicity
_atom_site_calc_flag
_atom_site_refinement_flags
S1 S 0.93731(4) 0.51248(4) 0.24849(3) 0.04216(19) Uani 1 1 d .
N1 N 0.98617(12) 0.62135(12) 0.30518(10) 0.0403(4) Uani 1 1 d .
O1 O 0.91614(12) 0.43278(10) 0.30230(9) 0.0486(4) Uani 1 1 d .
O2 O 1.01779(12) 0.49028(12) 0.20496(10) 0.0576(4) Uani 1 1 d .
C1 C 0.80323(16) 0.55488(15) 0.17498(12) 0.0412(4) Uani 1 1 d .
C2 C 0.78688(19) 0.55402(19) 0.08951(13) 0.0544(5) Uani 1 1 d .
H2 H 0.8468 0.5297 0.0707 0.065 Uiso 1 1 calc R
C3 C 0.6812(2) 0.5894(2) 0.03234(14) 0.0598(6) Uani 1 1 d .
H3 H 0.6695 0.5876 -0.0253 0.072 Uiso 1 1 calc R
C4 C 0.59204(17) 0.62753(17) 0.05987(13) 0.0506(5) Uani 1 1 d .
C5 C 0.61111(16) 0.62876(15) 0.14566(12) 0.0417(4) Uani 1 1 d .
H5 H 0.5517 0.6553 0.1641 0.050 Uiso 1 1 calc R
C6 C 0.71561(15) 0.59195(14) 0.20589(11) 0.0362(4) Uani 1 1 d .
C7 C 0.4772(2) 0.6676(2) -0.00266(14) 0.0681(7) Uani 1 1 d .
H7A H 0.4781 0.7448 -0.0044 0.102 Uiso 1 1 calc R
H7B H 0.4126 0.6439 0.0144 0.102 Uiso 1 1 calc R
H7C H 0.4677 0.6394 -0.0578 0.102 Uiso 1 1 calc R
C8 C 0.72904(14) 0.59254(14) 0.29656(11) 0.0343(4) Uani 1 1 d .
C9 C 0.63937(14) 0.56734(14) 0.32559(11) 0.0357(4) Uani 1 1 d .
C10 C 0.67602(15) 0.59027(14) 0.41594(11) 0.0367(4) Uani 1 1 d .
C11 C 0.79290(15) 0.63012(13) 0.44303(11) 0.0359(4) Uani 1 1 d .
C12 C 0.83194(14) 0.63042(13) 0.36843(11) 0.0343(4) Uani 1 1 d .
C13 C 0.52582(15) 0.51294(15) 0.27970(11) 0.0389(4) Uani 1 1 d .
C14 C 0.52688(19) 0.41460(17) 0.24109(12) 0.0508(5) Uani 1 1 d .
H14 H 0.5979 0.3866 0.2396 0.061 Uiso 1 1 calc R
C15 C 0.4229(2) 0.3579(2) 0.20478(15) 0.0692(7) Uani 1 1 d .
H15 H 0.4247 0.2915 0.1796 0.083 Uiso 1 1 calc R
C16 C 0.3181(2) 0.3983(2) 0.20556(15) 0.0739(8) Uani 1 1 d .
H16 H 0.2485 0.3597 0.1812 0.089 Uiso 1 1 calc R
C17 C 0.31547(18) 0.4958(2) 0.24227(15) 0.0641(7) Uani 1 1 d .
H17 H 0.2437 0.5238 0.2422 0.077 Uiso 1 1 calc R
C18 C 0.41854(16) 0.55339(18) 0.27958(13) 0.0509(5) Uani 1 1 d .
H18 H 0.4157 0.6196 0.3047 0.061 Uiso 1 1 calc R
C19 C 0.61672(17) 0.57488(17) 0.47235(12) 0.0474(5) Uani 1 1 d .
H19 H 0.5396 0.5489 0.4538 0.057 Uiso 1 1 calc R
C20 C 0.67343(19) 0.59853(18) 0.55672(13) 0.0527(5) Uani 1 1 d .
H20 H 0.6335 0.5907 0.5951 0.063 Uiso 1 1 calc R
C21 C 0.78936(19) 0.63380(17) 0.58441(13) 0.0510(5) Uani 1 1 d .
H21 H 0.8272 0.6474 0.6417 0.061 Uiso 1 1 calc R
C22 C 0.84989(16) 0.64914(16) 0.52898(11) 0.0426(4) Uani 1 1 d .
H22 H 0.9282 0.6720 0.5488 0.051 Uiso 1 1 calc R
C23 C 0.94348(15) 0.65240(14) 0.37006(11) 0.0362(4) Uani 1 1 d .
C24 C 1.03401(15) 0.70494(14) 0.44223(12) 0.0387(4) Uani 1 1 d .
C25 C 1.01760(18) 0.80686(16) 0.47017(13) 0.0502(5) Uani 1 1 d .
H25 H 0.9488 0.8450 0.4421 0.060 Uiso 1 1 calc R
C26 C 1.1021(2) 0.85175(18) 0.53884(14) 0.0593(6) Uani 1 1 d .
H26 H 1.0901 0.9201 0.5571 0.071 Uiso 1 1 calc R
C27 C 1.2038(2) 0.7968(2) 0.58075(15) 0.0685(7) Uani 1 1 d .
H27 H 1.2605 0.8277 0.6275 0.082 Uiso 1 1 calc R
C28 C 1.2222(2) 0.6966(2) 0.55378(15) 0.0689(7) Uani 1 1 d .
H28 H 1.2911 0.6591 0.5826 0.083 Uiso 1 1 calc R
C29 C 1.13910(17) 0.65110(17) 0.48420(14) 0.0521(5) Uani 1 1 d .
H29 H 1.1532 0.5839 0.4651 0.062 Uiso 1 1 calc R
C30 C 1.0510(2) 0.70140(19) 0.27255(16) 0.0637(6) Uani 1 1 d .
H30A H 1.0398 0.7719 0.2921 0.096 Uiso 1 1 calc R
H30B H 1.0215 0.7002 0.2118 0.096 Uiso 1 1 calc R
H30C H 1.1337 0.6841 0.2926 0.096 Uiso 1 1 calc R

loop_
_atom_site_aniso_label
_atom_site_aniso_U_11
_atom_site_aniso_U_22
_atom_site_aniso_U_33
_atom_site_aniso_U_23
_atom_site_aniso_U_13
_atom_site_aniso_U_12
S1 0.0341(3) 0.0409(3) 0.0511(3) -0.0066(2) 0.0140(2) 0.00110(18)
N1 0.0327(7) 0.0395(9) 0.0511(9) -0.0027(7) 0.0172(7) -0.0041(6)
O1 0.0474(7) 0.0340(7) 0.0614(9) -0.0006(6) 0.0145(7) 0.0000(6)
O2 0.0429(8) 0.0670(10) 0.0670(10) -0.0136(7) 0.0239(7) 0.0042(7)
C1 0.0375(9) 0.0413(11) 0.0446(10) -0.0063(8) 0.0136(8) -0.0051(8)
C2 0.0493(11) 0.0709(14) 0.0471(11) -0.0080(10) 0.0217(10) -0.0033(10)
C3 0.0590(13) 0.0823(16) 0.0371(10) -0.0022(10) 0.0149(10) -0.0068(12)
C4 0.0460(11) 0.0572(13) 0.0436(11) 0.0031(9) 0.0085(9) -0.0087(9)
C5 0.0360(9) 0.0439(11) 0.0438(10) 0.0019(8) 0.0119(8) -0.0024(8)
C6 0.0325(9) 0.0337(9) 0.0407(10) -0.0023(7) 0.0103(8) -0.0060(7)
C7 0.0558(13) 0.0871(18) 0.0505(13) 0.0113(12) 0.0040(11) -0.0021(12)
C8 0.0300(8) 0.0323(9) 0.0391(9) -0.0002(7) 0.0096(7) 0.0009(7)
C9 0.0313(8) 0.0332(9) 0.0403(10) 0.0018(7) 0.0094(7) 0.0000(7)
C10 0.0328(9) 0.0352(9) 0.0398(10) 0.0020(7) 0.0095(7) -0.0002(7)
C11 0.0333(8) 0.0312(9) 0.0409(10) 0.0014(7) 0.0095(8) 0.0000(7)
C12 0.0302(8) 0.0312(9) 0.0389(9) 0.0015(7) 0.0084(7) 0.0013(7)
C13 0.0335(9) 0.0436(11) 0.0359(9) 0.0054(8) 0.0072(8) -0.0059(7)
C14 0.0508(11) 0.0469(12) 0.0488(11) 0.0009(9) 0.0091(9) -0.0089(9)
C15 0.0803(18) 0.0577(15) 0.0565(14) -0.0044(11) 0.0059(12) -0.0293(13)
C16 0.0585(15) 0.088(2) 0.0553(14) 0.0165(13) -0.0066(12) -0.0381(14)
C17 0.0319(10) 0.091(2) 0.0604(14) 0.0272(13) 0.0043(10) -0.0095(11)
C18 0.0363(10) 0.0621(13) 0.0519(12) 0.0115(10) 0.0118(9) -0.0016(9)
C19 0.0400(10) 0.0548(12) 0.0482(11) 0.0030(9) 0.0162(9) -0.0066(9)
C20 0.0549(12) 0.0625(13) 0.0446(11) 0.0030(10) 0.0219(10) -0.0059(10)
C21 0.0546(12) 0.0559(13) 0.0388(10) -0.0033(9) 0.0109(9) -0.0049(10)
C22 0.0379(9) 0.0434(11) 0.0421(10) -0.0021(8) 0.0077(8) -0.0035(8)
C23 0.0328(8) 0.0294(9) 0.0445(10) 0.0030(7) 0.0107(8) 0.0010(7)
C24 0.0333(9) 0.0343(10) 0.0474(10) -0.0003(8) 0.0121(8) -0.0056(7)
C25 0.0461(10) 0.0387(11) 0.0605(13) -0.0040(9) 0.0111(10) 0.0006(9)
C26 0.0664(14) 0.0445(12) 0.0643(14) -0.0153(10) 0.0185(12) -0.0129(10)
C27 0.0602(14) 0.0727(17) 0.0587(14) -0.0155(12) 0.0023(12) -0.0212(13)
C28 0.0489(12) 0.0688(17) 0.0683(15) -0.0032(12) -0.0070(11) 0.0025(11)
C29 0.0430(11) 0.0415(11) 0.0625(13) -0.0028(9) 0.0060(10) 0.0010(9)
C30 0.0725(15) 0.0543(13) 0.0765(15) -0.0041(11) 0.0410(13) -0.0184(11)

loop_
_atom_type_symbol
_atom_type_description
_atom_type_scat_dispersion_real
_atom_type_scat_dispersion_imag
_atom_type_scat_source
C C 0.0033 0.0016 'International Tables Vol C Tables 4.2.6.8 and 6.1.1.4'
H H 0.0000 0.0000 'International Tables Vol C Tables 4.2.6.8 and 6.1.1.4'
N N 0.0061 0.0033 'International Tables Vol C Tables 4.2.6.8 and 6.1.1.4'
O O 0.0106 0.0060 'International Tables Vol C Tables 4.2.6.8 and 6.1.1.4'
S S 0.1246 0.1234 'International Tables Vol C Tables 4.2.6.8 and 6.1.1.4'

loop_
_geom_angle_atom_site_label_1
_geom_angle_atom_site_label_2
_geom_angle_atom_site_label_3
_geom_angle
O1 S1 O2 119.49(9)
O1 S1 N1 108.05(9)
O2 S1 N1 106.59(9)
O1 S1 C1 109.78(9)
O2 S1 C1 108.65(10)
N1 S1 C1 102.99(9)
C23 N1 C30 118.70(16)
C23 N1 S1 121.46(12)
C30 N1 S1 117.87(14)
C2 C1 C6 121.90(18)
C2 C1 S1 120.29(15)
C6 C1 S1 117.79(14)
C3 C2 C1 119.6(2)
C2 C3 C4 120.7(2)
C5 C4 C3 118.62(19)
C5 C4 C7 120.8(2)
C3 C4 C7 120.6(2)
C4 C5 C6 122.89(18)
C5 C6 C1 116.33(17)
C5 C6 C8 120.18(16)
C1 C6 C8 123.49(16)
C9 C8 C6 123.09(15)
C9 C8 C12 108.91(16)
C6 C8 C12 127.67(15)
C8 C9 C10 109.40(15)
C8 C9 C13 128.25(16)
C10 C9 C13 121.98(15)
C19 C10 C11 121.14(17)
C19 C10 C9 130.15(16)
C11 C10 C9 108.66(15)
C22 C11 C10 118.63(17)
C22 C11 C12 133.80(16)
C10 C11 C12 107.16(15)
C23 C12 C11 125.28(16)
C23 C12 C8 128.67(17)
C11 C12 C8 105.81(14)
C18 C13 C14 118.44(18)
C18 C13 C9 121.92(18)
C14 C13 C9 119.46(17)
C15 C14 C13 120.3(2)
C16 C15 C14 120.6(2)
C15 C16 C17 119.7(2)
C16 C17 C18 120.6(2)
C17 C18 C13 120.3(2)
C10 C19 C20 119.10(18)
C19 C20 C21 120.20(19)
C22 C21 C20 121.37(19)
C21 C22 C11 119.45(18)
C12 C23 N1 123.10(16)
C12 C23 C24 123.47(17)
N1 C23 C24 113.32(15)
C25 C24 C29 118.41(17)
C25 C24 C23 122.05(16)
C29 C24 C23 119.54(17)
C26 C25 C24 120.41(19)
C27 C26 C25 120.6(2)
C28 C27 C26 120.0(2)
C27 C28 C29 120.2(2)
C28 C29 C24 120.4(2)

loop_
_geom_bond_atom_site_label_1
_geom_bond_atom_site_label_2
_geom_bond_distance
S1 O1 1.4204(16)
S1 O2 1.4242(16)
S1 N1 1.6426(17)
S1 C1 1.746(2)
N1 C23 1.408(2)
N1 C30 1.478(3)
C1 C2 1.382(3)
C1 C6 1.401(3)
C2 C3 1.379(3)
C3 C4 1.387(3)
C4 C5 1.381(3)
C4 C7 1.507(3)
C5 C6 1.396(3)
C6 C8 1.477(3)
C8 C9 1.362(2)
C8 C12 1.482(2)
C9 C10 1.458(3)
C9 C13 1.483(2)
C10 C19 1.379(3)
C10 C11 1.411(3)
C11 C22 1.393(3)
C11 C12 1.481(3)
C12 C23 1.360(2)
C13 C18 1.384(3)
C13 C14 1.384(3)
C14 C15 1.383(3)
C15 C16 1.362(4)
C16 C17 1.363(4)
C17 C18 1.383(3)
C19 C20 1.380(3)
C20 C21 1.382(3)
C21 C22 1.376(3)
C23 C24 1.478(2)
C24 C25 1.387(3)
C24 C29 1.391(3)
C25 C26 1.370(3)
C26 C27 1.368(3)
C27 C28 1.368(4)
C28 C29 1.375(3)
